data_4034909
loop_
_publ_author_name
'Wang, Yang'
'Deng, Lingling'
'Deng, Yu'
'Han, Jianlin'

_publ_section_title
;
 Copper-Catalyzed Multicomponent Reaction of
 DABCO&#x00B7;(SO<sub>2</sub>)<sub>2</sub>, Alcohols, and Aryl Diazoniums
 for the Synthesis of Sulfonic Esters.
;
_journal_issue 8
_journal_name_full 'The Journal of organic chemistry'
_journal_page_first 4674
_journal_page_last 4680
_journal_paper_doi 10.1021/acs.joc.8b00447
_journal_volume 83
_journal_year 2018
_chemical_formula_sum 'C22 H22 O3 S'
_chemical_formula_weight 366.45
_space_group_crystal_system monoclinic
_space_group_IT_number 4
_space_group_name_Hall 'P 2yb'
_space_group_name_H-M_alt 'P 1 21 1'
_atom_sites_solution_hydrogens geom
_audit_creation_method SHELXL-2016/6
_cell_angle_alpha 90
_cell_angle_beta 109.862(4)
_cell_angle_gamma 90
_cell_formula_units_Z 2
_cell_length_a 9.352(3)
_cell_length_b 9.221(3)
_cell_length_c 11.844(3)
_cell_measurement_reflns_used 3217
_cell_measurement_temperature 296(2)
_cell_measurement_theta_max 27.78
_cell_measurement_theta_min 2.41
_cell_volume 960.6(5)
_computing_cell_refinement 'Bruker SAINT'
_computing_data_collection 'Bruker APEX2'
_computing_data_reduction 'Bruker SAINT'
_computing_molecular_graphics 'Bruker SHELXTL'
_computing_publication_material 'Bruker SHELXTL'
_computing_structure_refinement 'SHELXL-2016/6 (Sheldrick, 2016)'
_computing_structure_solution 'SHELXT 2014/5 (Sheldrick, 2014)'
_diffrn_ambient_temperature 296(2)
_diffrn_measured_fraction_theta_full 0.975
_diffrn_measured_fraction_theta_max 0.975
_diffrn_measurement_device_type 'Bruker APEX-II CCD'
_diffrn_measurement_method '\f and \w scans'
_diffrn_radiation_type MoK\a
_diffrn_radiation_wavelength 0.71073
_diffrn_reflns_av_R_equivalents 0.0390
_diffrn_reflns_av_unetI/netI 0.0615
_diffrn_reflns_Laue_measured_fraction_full 0.975
_diffrn_reflns_Laue_measured_fraction_max 0.975
_diffrn_reflns_limit_h_max 10
_diffrn_reflns_limit_h_min -11
_diffrn_reflns_limit_k_max 10
_diffrn_reflns_limit_k_min -10
_diffrn_reflns_limit_l_max 14
_diffrn_reflns_limit_l_min -10
_diffrn_reflns_number 4774
_diffrn_reflns_point_group_measured_fraction_full 0.886
_diffrn_reflns_point_group_measured_fraction_max 0.886
_diffrn_reflns_theta_full 25.007
_diffrn_reflns_theta_max 25.007
_diffrn_reflns_theta_min 1.828
_exptl_absorpt_coefficient_mu 0.187
_exptl_crystal_colour
;
;
_exptl_crystal_density_diffrn 1.267
_exptl_crystal_description
;
;
_exptl_crystal_F_000 388
_exptl_crystal_size_max 0.220
_exptl_crystal_size_mid 0.190
_exptl_crystal_size_min 0.170
_refine_diff_density_max 0.217
_refine_diff_density_min -0.351
_refine_diff_density_rms 0.063
_refine_ls_abs_structure_details
;
 Flack x determined using 1091 quotients [(I+)-(I-)]/[(I+)+(I-)]
 (Parsons, Flack and Wagner, Acta Cryst. B69 (2013) 249-259).
;
_refine_ls_abs_structure_Flack 0.11(6)
_refine_ls_extinction_method none
_refine_ls_goodness_of_fit_ref 1.070
_refine_ls_hydrogen_treatment constr
_refine_ls_matrix_type full
_refine_ls_number_parameters 237
_refine_ls_number_reflns 2992
_refine_ls_number_restraints 1
_refine_ls_restrained_S_all 1.070
_refine_ls_R_factor_all 0.0473
_refine_ls_R_factor_gt 0.0443
_refine_ls_shift/su_max 0.009
_refine_ls_shift/su_mean 0.000
_refine_ls_structure_factor_coef Fsqd
_refine_ls_weighting_details 'w=1/[\s^2^(Fo^2^)+(0.0915P)^2^+0.1286P] where P=(Fo^2^+2Fc^2^)/3'
_refine_ls_weighting_scheme calc
_refine_ls_wR_factor_gt 0.1308
_refine_ls_wR_factor_ref 0.1429
_reflns_Friedel_coverage 0.701
_reflns_Friedel_fraction_full 0.784
_reflns_Friedel_fraction_max 0.784
_reflns_number_gt 2809
_reflns_number_total 2992
_reflns_threshold_expression 'I > 2\s(I)'
_cod_data_source_file jo8b00447_si_002.cif
_cod_data_source_block 20171201panyi_TZ_1_0m_a
_cod_original_cell_volume 960.6(4)
_cod_original_sg_symbol_H-M 'P 21'
_cod_database_code 4034909
_shelx_shelxl_version_number 2016/6
_shelx_space_group_comment
;
The symmetry employed for this shelxl refinement is uniquely defined
by the following loop, which should always be used as a source of
symmetry information in preference to the above space-group names.
They are only intended as comments.
;
_shelx_estimated_absorpt_t_min 0.960
_shelx_estimated_absorpt_t_max 0.969

loop_
_space_group_symop_operation_xyz
'x, y, z'
'-x, y+1/2, -z'

loop_
_atom_site_label
_atom_site_type_symbol
_atom_site_fract_x
_atom_site_fract_y
_atom_site_fract_z
_atom_site_U_iso_or_equiv
_atom_site_adp_type
_atom_site_occupancy
_atom_site_site_symmetry_order
_atom_site_calc_flag
_atom_site_refinement_flags_posn
_atom_site_refinement_flags_adp
C1 C 0.4814(5) 0.5886(5) 0.8690(4) 0.0453(10) Uani 1 1 d . .
H1 H 0.497350 0.505210 0.915855 0.054 Uiso 1 1 calc R U
C2 C 0.5326(6) 0.7214(6) 0.9230(4) 0.0545(12) Uani 1 1 d . .
H2 H 0.580174 0.726845 1.005734 0.065 Uiso 1 1 calc R U
C3 C 0.5133(6) 0.8440(6) 0.8548(4) 0.0507(11) Uani 1 1 d . .
H3 H 0.549267 0.932374 0.891216 0.061 Uiso 1 1 calc R U
C4 C 0.4404(6) 0.8373(5) 0.7315(4) 0.0511(11) Uani 1 1 d . .
H4 H 0.428045 0.920509 0.684796 0.061 Uiso 1 1 calc R U
C5 C 0.3859(5) 0.7039(5) 0.6787(4) 0.0418(10) Uani 1 1 d . .
H5 H 0.334483 0.699396 0.596416 0.050 Uiso 1 1 calc R U
C6 C 0.4066(4) 0.5786(4) 0.7460(3) 0.0348(8) Uani 1 1 d . .
C7 C 0.5501(5) 0.2218(5) 0.7533(4) 0.0465(10) Uani 1 1 d . .
H7 H 0.494330 0.180385 0.796763 0.056 Uiso 1 1 calc R U
C8 C 0.6853(6) 0.1547(6) 0.7509(5) 0.0584(12) Uani 1 1 d . .
H8 H 0.717309 0.068177 0.792001 0.070 Uiso 1 1 calc R U
C9 C 0.7694(5) 0.2160(6) 0.6885(5) 0.0532(12) Uani 1 1 d . .
H9 H 0.858304 0.171519 0.687582 0.064 Uiso 1 1 calc R U
C10 C 0.7214(5) 0.3436(5) 0.6273(4) 0.0470(10) Uani 1 1 d . .
H10 H 0.778449 0.385665 0.585119 0.056 Uiso 1 1 calc R U
C11 C 0.5895(5) 0.4095(5) 0.6279(4) 0.0408(9) Uani 1 1 d . .
H11 H 0.558102 0.495642 0.585926 0.049 Uiso 1 1 calc R U
C12 C 0.5024(4) 0.3484(4) 0.6911(3) 0.0328(8) Uani 1 1 d . .
C13 C 0.3580(4) 0.4276(4) 0.6924(3) 0.0334(8) Uani 1 1 d . .
C14 C 0.1707(6) 0.4068(7) 0.7903(4) 0.0581(13) Uani 1 1 d . .
H14A H 0.206866 0.475991 0.854236 0.087 Uiso 1 1 calc R U
H14B H 0.113921 0.332450 0.812975 0.087 Uiso 1 1 calc R U
H14C H 0.106456 0.454754 0.719203 0.087 Uiso 1 1 calc R U
C15 C 0.2415(5) 0.4384(5) 0.5638(4) 0.0375(9) Uani 1 1 d . .
H15A H 0.292804 0.476681 0.511533 0.045 Uiso 1 1 calc R U
H15B H 0.163488 0.507553 0.564280 0.045 Uiso 1 1 calc R U
C16 C 0.0733(5) 0.3161(5) 0.3471(4) 0.0424(10) Uani 1 1 d . .
C17 C 0.1459(5) 0.2705(7) 0.2689(4) 0.0556(11) Uani 1 1 d . .
H17 H 0.232900 0.213461 0.296246 0.067 Uiso 1 1 calc R U
C18 C 0.0870(6) 0.3112(6) 0.1494(4) 0.0613(13) Uani 1 1 d . .
H18 H 0.135752 0.282105 0.096601 0.074 Uiso 1 1 calc R U
C19 C -0.0446(6) 0.3953(7) 0.1071(5) 0.0586(13) Uani 1 1 d . .
C20 C -0.1121(6) 0.4412(7) 0.1872(5) 0.0657(15) Uani 1 1 d . .
H20 H -0.197491 0.500480 0.160440 0.079 Uiso 1 1 calc R U
C21 C -0.0557(5) 0.4011(7) 0.3071(4) 0.0563(13) Uani 1 1 d . .
H21 H -0.104183 0.431007 0.359824 0.068 Uiso 1 1 calc R U
C22 C -0.1052(8) 0.4401(10) -0.0231(6) 0.089(2) Uani 1 1 d . .
H22A H -0.197228 0.494641 -0.037951 0.134 Uiso 1 1 calc R U
H22B H -0.125972 0.355151 -0.072923 0.134 Uiso 1 1 calc R U
H22C H -0.031065 0.498826 -0.041138 0.134 Uiso 1 1 calc R U
O1 O 0.2970(3) 0.3431(3) 0.7670(2) 0.0417(7) Uani 1 1 d . .
O2 O 0.0255(4) 0.2436(5) 0.5427(3) 0.0657(11) Uani 1 1 d . .
O3 O 0.2617(4) 0.1590(4) 0.5159(3) 0.0631(10) Uani 1 1 d . .
S1 S 0.15039(11) 0.27023(12) 0.50111(9) 0.0438(3) Uani 1 1 d . .

loop_
_atom_site_aniso_label
_atom_site_aniso_U_11
_atom_site_aniso_U_22
_atom_site_aniso_U_33
_atom_site_aniso_U_23
_atom_site_aniso_U_13
_atom_site_aniso_U_12
C1 0.052(2) 0.048(3) 0.0337(19) 0.0025(18) 0.0123(17) -0.003(2)
C2 0.066(3) 0.061(3) 0.034(2) -0.010(2) 0.0137(19) -0.011(2)
C3 0.059(3) 0.041(3) 0.055(2) -0.014(2) 0.022(2) -0.007(2)
C4 0.061(3) 0.036(2) 0.053(3) -0.001(2) 0.015(2) -0.001(2)
C5 0.051(2) 0.033(2) 0.037(2) 0.0020(17) 0.0085(18) 0.0023(18)
C6 0.038(2) 0.034(2) 0.0336(18) -0.0008(15) 0.0139(15) 0.0021(16)
C7 0.051(2) 0.033(2) 0.059(2) 0.0090(19) 0.024(2) 0.0034(18)
C8 0.058(3) 0.040(2) 0.075(3) 0.012(2) 0.020(2) 0.015(2)
C9 0.044(2) 0.051(3) 0.067(3) -0.012(2) 0.021(2) 0.005(2)
C10 0.041(2) 0.051(3) 0.054(2) -0.008(2) 0.0227(18) -0.006(2)
C11 0.043(2) 0.040(2) 0.042(2) 0.0010(18) 0.0178(16) 0.0006(18)
C12 0.0344(18) 0.029(2) 0.0361(18) -0.0025(16) 0.0134(14) -0.0027(16)
C13 0.0380(19) 0.030(2) 0.0332(18) 0.0020(15) 0.0139(15) 0.0017(16)
C14 0.055(3) 0.075(4) 0.054(3) -0.001(2) 0.031(2) -0.002(3)
C15 0.0399(19) 0.033(2) 0.037(2) -0.0016(16) 0.0090(16) 0.0008(16)
C16 0.040(2) 0.043(2) 0.042(2) -0.0092(18) 0.0113(16) -0.0119(19)
C17 0.058(3) 0.054(3) 0.057(3) -0.007(3) 0.022(2) 0.003(3)
C18 0.069(3) 0.068(4) 0.053(2) -0.013(2) 0.029(2) -0.006(3)
C19 0.050(3) 0.074(4) 0.049(2) -0.008(2) 0.013(2) -0.015(3)
C20 0.052(3) 0.077(4) 0.059(3) 0.006(3) 0.008(2) 0.004(3)
C21 0.044(2) 0.076(4) 0.049(3) -0.012(2) 0.0158(19) 0.002(2)
C22 0.081(4) 0.124(7) 0.058(3) 0.004(4) 0.019(3) -0.003(4)
O1 0.0465(16) 0.0405(16) 0.0448(15) 0.0059(13) 0.0244(12) 0.0006(13)
O2 0.068(2) 0.074(3) 0.0575(19) -0.0029(18) 0.0248(16) -0.035(2)
O3 0.074(2) 0.0383(17) 0.062(2) -0.0070(15) 0.0039(17) 0.0044(16)
S1 0.0484(6) 0.0357(5) 0.0444(5) -0.0043(4) 0.0121(4) -0.0091(4)

loop_
_atom_type_symbol
_atom_type_description
_atom_type_scat_dispersion_real
_atom_type_scat_dispersion_imag
_atom_type_scat_source
C C 0.0033 0.0016 'International Tables Vol C Tables 4.2.6.8 and 6.1.1.4'
H H 0.0000 0.0000 'International Tables Vol C Tables 4.2.6.8 and 6.1.1.4'
O O 0.0106 0.0060 'International Tables Vol C Tables 4.2.6.8 and 6.1.1.4'
S S 0.1246 0.1234 'International Tables Vol C Tables 4.2.6.8 and 6.1.1.4'

loop_
_geom_angle_atom_site_label_1
_geom_angle_atom_site_label_2
_geom_angle_atom_site_label_3
_geom_angle
C6 C1 C2 120.9(4)
C6 C1 H1 119.6
C2 C1 H1 119.6
C3 C2 C1 120.1(4)
C3 C2 H2 119.9
C1 C2 H2 119.9
C2 C3 C4 120.3(5)
C2 C3 H3 119.8
C4 C3 H3 119.8
C3 C4 C5 119.0(5)
C3 C4 H4 120.5
C5 C4 H4 120.5
C6 C5 C4 121.4(4)
C6 C5 H5 119.3
C4 C5 H5 119.3
C5 C6 C1 118.2(4)
C5 C6 C13 123.9(3)
C1 C6 C13 117.9(4)
C12 C7 C8 119.4(4)
C12 C7 H7 120.3
C8 C7 H7 120.3
C9 C8 C7 120.7(5)
C9 C8 H8 119.6
C7 C8 H8 119.6
C8 C9 C10 119.5(4)
C8 C9 H9 120.2
C10 C9 H9 120.2
C9 C10 C11 120.5(4)
C9 C10 H10 119.8
C11 C10 H10 119.8
C10 C11 C12 120.7(4)
C10 C11 H11 119.6
C12 C11 H11 119.6
C7 C12 C11 119.2(4)
C7 C12 C13 121.7(4)
C11 C12 C13 119.1(3)
O1 C13 C6 111.2(3)
O1 C13 C12 106.4(3)
C6 C13 C12 107.3(3)
O1 C13 C15 110.3(3)
C6 C13 C15 111.1(3)
C12 C13 C15 110.3(3)
O1 C14 H14A 109.5
O1 C14 H14B 109.5
H14A C14 H14B 109.5
O1 C14 H14C 109.5
H14A C14 H14C 109.5
H14B C14 H14C 109.5
C13 C15 S1 115.2(3)
C13 C15 H15A 108.5
S1 C15 H15A 108.5
C13 C15 H15B 108.5
S1 C15 H15B 108.5
H15A C15 H15B 107.5
C21 C16 C17 120.8(4)
C21 C16 S1 119.5(4)
C17 C16 S1 119.7(4)
C18 C17 C16 119.1(5)
C18 C17 H17 120.5
C16 C17 H17 120.5
C17 C18 C19 120.9(5)
C17 C18 H18 119.6
C19 C18 H18 119.6
C20 C19 C18 118.7(5)
C20 C19 C22 121.4(6)
C18 C19 C22 119.9(5)
C19 C20 C21 121.4(5)
C19 C20 H20 119.3
C21 C20 H20 119.3
C16 C21 C20 119.2(5)
C16 C21 H21 120.4
C20 C21 H21 120.4
C19 C22 H22A 109.5
C19 C22 H22B 109.5
H22A C22 H22B 109.5
C19 C22 H22C 109.5
H22A C22 H22C 109.5
H22B C22 H22C 109.5
C14 O1 C13 115.1(3)
O2 S1 O3 118.6(3)
O2 S1 C16 107.5(2)
O3 S1 C16 108.8(2)
O2 S1 C15 109.4(2)
O3 S1 C15 110.1(2)
C16 S1 C15 100.91(19)

loop_
_geom_bond_atom_site_label_1
_geom_bond_atom_site_label_2
_geom_bond_distance
C1 C6 1.388(6)
C1 C2 1.390(7)
C1 H1 0.9300
C2 C3 1.364(7)
C2 H2 0.9300
C3 C4 1.387(7)
C3 H3 0.9300
C4 C5 1.396(7)
C4 H4 0.9300
C5 C6 1.380(6)
C5 H5 0.9300
C6 C13 1.534(6)
C7 C12 1.372(6)
C7 C8 1.416(7)
C7 H7 0.9300
C8 C9 1.371(7)
C8 H8 0.9300
C9 C10 1.375(7)
C9 H9 0.9300
C10 C11 1.378(6)
C10 H10 0.9300
C11 C12 1.399(5)
C11 H11 0.9300
C12 C13 1.540(5)
C13 O1 1.434(5)
C13 C15 1.546(5)
C14 O1 1.426(5)
C14 H14A 0.9600
C14 H14B 0.9600
C14 H14C 0.9600
C15 S1 1.803(4)
C15 H15A 0.9700
C15 H15B 0.9700
C16 C21 1.381(7)
C16 C17 1.387(6)
C16 S1 1.770(4)
C17 C18 1.384(7)
C17 H17 0.9300
C18 C19 1.396(8)
C18 H18 0.9300
C19 C20 1.372(8)
C19 C22 1.508(8)
C20 C21 1.387(8)
C20 H20 0.9300
C21 H21 0.9300
C22 H22A 0.9600
C22 H22B 0.9600
C22 H22C 0.9600
O2 S1 1.435(4)
O3 S1 1.430(4)
